data_4060217
loop_
_publ_author_name
'Danil N. Dybtsev'
'Hyungphil Chun'
'Sun Hong Yoon'
'Dongwoo Kim'
'Kimoon Kim'

_publ_section_title
;
Microporous Manganese Formate: A Simple Metal-Organic Porous Material
with High Framework Stability and Highly Selective Gas Sorption Properties
;
_journal_name_full 'Journal of the American Chemical Society'
_journal_page_first 32
_journal_page_last 33
_journal_paper_doi 10.1021/ja038678c
_journal_volume 126
_journal_year 2004
_chemical_formula_sum 'C2 H2 Mn O4'
_chemical_formula_weight 144.97
_space_group_IT_number 33
_space_group_name_Hall 'P 2c -2n'
_space_group_name_H-M_alt 'P n a 21'
_symmetry_cell_setting orthorhombic
_symmetry_space_group_name_Hall 'P 2c -2n'
_symmetry_space_group_name_H-M 'P n a 21'
_atom_sites_solution_hydrogens geom
_atom_sites_solution_primary direct
_atom_sites_solution_secondary difmap
_cell_angle_alpha 90.00
_cell_angle_beta 90.00
_cell_angle_gamma 90.00
_cell_formula_units_Z 4
_cell_length_a 12.8962(14)
_cell_length_b 8.3888(9)
_cell_length_c 11.6442(13)
_cell_measurement_reflns_used ?
_cell_measurement_temperature 223(2)
_cell_measurement_theta_max ?
_cell_measurement_theta_min ?
_cell_volume 1259.7(2)
_diffrn_ambient_temperature 223(2)
_diffrn_detector_area_resol_mean ?
_diffrn_measurement_device_type ?
_diffrn_measurement_method ?
_diffrn_radiation_monochromator graphite
_diffrn_radiation_source 'fine-focus sealed tube'
_diffrn_radiation_type MoK\a
_diffrn_radiation_wavelength 0.71073
_diffrn_reflns_av_R_equivalents 0.0712
_diffrn_reflns_av_sigmaI/netI 0.0648
_diffrn_reflns_limit_h_max 17
_diffrn_reflns_limit_h_min -13
_diffrn_reflns_limit_k_max 11
_diffrn_reflns_limit_k_min -11
_diffrn_reflns_limit_l_max 14
_diffrn_reflns_limit_l_min -12
_diffrn_reflns_number 7047
_diffrn_reflns_theta_max 28.27
_diffrn_reflns_theta_min 2.90
_diffrn_standards_decay_% ?
_diffrn_standards_interval_count ?
_diffrn_standards_interval_time ?
_diffrn_standards_number ?
_exptl_absorpt_coefficient_mu 3.024
_exptl_absorpt_correction_T_max ?
_exptl_absorpt_correction_T_min ?
_exptl_absorpt_correction_type ?
_exptl_absorpt_process_details ?
_exptl_crystal_colour colorless
_exptl_crystal_density_diffrn 2.293
_exptl_crystal_density_meas ?
_exptl_crystal_density_method 'not measured'
_exptl_crystal_description plate
_exptl_crystal_F_000 852
_exptl_crystal_size_max ?
_exptl_crystal_size_mid ?
_exptl_crystal_size_min ?
_refine_ls_abs_structure_details 'Flack H D (1983), Acta Cryst. A39, 876-881'
_refine_ls_abs_structure_Flack 0.47(3)
_refine_ls_extinction_coef ?
_refine_ls_extinction_method none
_refine_ls_goodness_of_fit_ref 1.033
_refine_ls_hydrogen_treatment mixed
_refine_ls_matrix_type full
_refine_ls_number_parameters 190
_refine_ls_number_reflns 2795
_refine_ls_number_restraints 1
_refine_ls_restrained_S_all 1.033
_refine_ls_R_factor_all 0.0473
_refine_ls_R_factor_gt 0.0440
_refine_ls_shift/su_max 0.002
_refine_ls_shift/su_mean 0.001
_refine_ls_structure_factor_coef Fsqd
_refine_ls_weighting_details 'calc w=1/[\s^2^(Fo^2^)+(0.0706P)^2^+0.0000P] where P=(Fo^2^+2Fc^2^)/3'
_refine_ls_weighting_scheme calc
_refine_ls_wR_factor_gt 0.1097
_refine_ls_wR_factor_ref 0.1118
_reflns_number_gt 2606
_reflns_number_total 2795
_reflns_threshold_expression >2sigma(I)
_cod_depositor_comments
;
The following automatic conversions were performed:
'_symmetry_cell_setting' value 'Monoclinic' changed to 'monoclinic'
according to '/home/saulius/struct/CIF-dictionaries/cif_core.dic'
dictionary named 'cif_core.dic' version 2.4.1 from 2010-06-29.

Automatic conversion script
Id: cif_fix_enum 1527 2010-12-29 10:47:43Z saulius 
;
_cod_database_code 4060217

loop_
_symmetry_equiv_pos_as_xyz
'x, y, z'
'-x, -y, z+1/2'
'x+1/2, -y+1/2, z'
'-x+1/2, y+1/2, z+1/2'

loop_
_atom_site_label
_atom_site_type_symbol
_atom_site_fract_x
_atom_site_fract_y
_atom_site_fract_z
_atom_site_U_iso_or_equiv
_atom_site_adp_type
_atom_site_occupancy
_atom_site_symmetry_multiplicity
_atom_site_calc_flag
_atom_site_refinement_flags
_atom_site_disorder_assembly
_atom_site_disorder_group
Mn1 Mn 0.53471(5) 0.13727(7) 0.21804(6) 0.01174(17) Uani 1 1 d . . .
Mn2 Mn 0.69702(5) -0.12624(7) 0.35106(6) 0.01230(17) Uani 1 1 d . . .
Mn3 Mn 0.62330(5) 0.50183(7) 0.28016(8) 0.01411(16) Uani 1 1 d . . .
O12 O 0.4762(3) 0.3693(3) 0.2713(4) 0.0195(7) Uani 1 1 d . . .
O11 O 0.6569(3) 0.3573(4) 0.4308(4) 0.0226(8) Uani 1 1 d . . .
O10 O 0.6238(3) 0.1072(4) 0.3778(3) 0.0170(7) Uani 1 1 d . . .
O9 O 0.7645(3) -0.3598(3) 0.2991(3) 0.0190(7) Uani 1 1 d . . .
O8 O 0.5860(3) 0.6563(4) 0.1345(4) 0.0239(8) Uani 1 1 d . . .
O7 O 0.6116(3) -0.0919(4) 0.1891(3) 0.0178(8) Uani 1 1 d . . .
O6 O 0.7529(3) -0.1127(4) 0.5227(4) 0.0264(9) Uani 1 1 d . . .
O5 O 0.4880(3) 0.1730(4) 0.0437(3) 0.0223(8) Uani 1 1 d . . .
C6 C 0.7845(3) -0.2212(5) 0.5834(4) 0.0169(10) Uani 1 1 d . . .
H6 H 0.7713 -0.3260 0.5587 0.020 Uiso 1 1 calc R . .
O4 O 0.8453(3) -0.0374(4) 0.2984(4) 0.0280(9) Uani 1 1 d . . .
C5 C 0.8586(3) -0.3990(5) 0.2831(5) 0.0186(9) Uani 1 1 d . . .
H5 H 0.9085 -0.3173 0.2856 0.022 Uiso 1 1 calc R . .
O3 O 0.3897(3) 0.0350(4) 0.2646(4) 0.0238(8) Uani 1 1 d . . .
O2 O 0.6665(2) 0.2957(4) 0.1770(3) 0.0158(7) Uani 1 1 d . . .
C4 C 0.6585(4) 0.2123(6) 0.4463(5) 0.0201(10) Uani 1 1 d . . .
H4 H 0.6881 0.1759 0.5152 0.024 Uiso 1 1 calc R . .
O1 O 0.5784(2) -0.3027(4) 0.3952(3) 0.0155(7) Uani 1 1 d . . .
C3 C 0.4743(4) 0.2959(6) -0.0122(4) 0.0178(10) Uani 1 1 d . . .
H3 H 0.5044 0.3905 0.0151 0.021 Uiso 1 1 calc R . .
C2 C 0.5833(4) 0.8004(6) 0.1175(4) 0.0195(10) Uani 1 1 d . . .
H2 H 0.5584 0.8349 0.0459 0.023 Uiso 1 1 calc R . .
C1 C 0.3816(4) 0.4025(5) 0.2897(5) 0.0215(11) Uani 1 1 d . . .
H1 H 0.3353 0.3165 0.2972 0.026 Uiso 1 1 calc R . .

loop_
_atom_site_aniso_label
_atom_site_aniso_U_11
_atom_site_aniso_U_22
_atom_site_aniso_U_33
_atom_site_aniso_U_23
_atom_site_aniso_U_13
_atom_site_aniso_U_12
Mn1 0.0117(3) 0.0079(3) 0.0156(4) 0.0014(3) -0.0015(3) 0.0001(2)
Mn2 0.0117(3) 0.0087(3) 0.0166(4) 0.0016(3) -0.0018(3) -0.0001(2)
Mn3 0.0156(3) 0.0087(3) 0.0180(3) -0.0020(2) 0.0010(3) -0.0012(2)
O12 0.0139(16) 0.0124(14) 0.032(2) -0.0017(15) 0.0029(15) 0.0015(11)
O11 0.034(2) 0.0123(15) 0.022(2) -0.0004(14) -0.0032(16) 0.0004(14)
O10 0.0250(18) 0.0108(13) 0.0151(18) 0.0029(13) -0.0039(13) 0.0014(12)
O9 0.0148(16) 0.0124(15) 0.030(2) -0.0035(14) 0.0011(15) 0.0008(11)
O8 0.034(2) 0.0156(15) 0.0217(19) -0.0028(15) -0.0029(16) 0.0027(15)
O7 0.0204(17) 0.0130(14) 0.0200(19) -0.0007(14) -0.0031(13) 0.0043(13)
O6 0.033(2) 0.0221(17) 0.024(2) -0.0002(16) -0.0114(16) 0.0009(17)
O5 0.029(2) 0.0184(15) 0.0195(19) 0.0037(15) -0.0111(16) -0.0022(15)
C6 0.019(2) 0.014(2) 0.018(2) -0.0016(19) -0.0023(19) 0.0005(18)
O4 0.0181(17) 0.0153(15) 0.050(3) 0.0040(18) 0.0040(17) -0.0049(13)
C5 0.014(2) 0.0167(19) 0.025(3) -0.001(2) 0.001(2) -0.0032(17)
O3 0.0195(17) 0.0145(15) 0.037(2) 0.0050(17) 0.0028(15) -0.0024(13)
O2 0.0168(16) 0.0131(14) 0.0174(17) -0.0025(13) 0.0042(13) -0.0019(13)
C4 0.025(3) 0.019(2) 0.017(3) -0.002(2) -0.0023(19) 0.007(2)
O1 0.0167(17) 0.0126(14) 0.0171(17) -0.0022(13) 0.0022(13) -0.0001(13)
C3 0.014(2) 0.019(2) 0.021(3) 0.000(2) -0.0063(18) -0.0011(18)
C2 0.024(3) 0.019(2) 0.015(3) 0.002(2) -0.007(2) 0.003(2)
C1 0.014(2) 0.0145(19) 0.036(3) -0.007(2) 0.000(2) -0.0021(17)
